data_2239639
loop_
_publ_author_name
'Geiger, David K.'
'Parsons, Dylan E.'

_publ_section_title
;
 Poly[[tris(\m~2~-acetato-\k^2^<i>O</i>:<i>O</i>')(4-chlorobenzene-1,2-diamine-\k<i>N</i>)(\m~3~-hydroxido)dizinc]
 ethanol monosolvate]
;
_journal_coeditor_code GG2136
_journal_issue 7
_journal_name_full 'Acta Crystallographica Section E'
_journal_page_first m247
_journal_page_last m248
_journal_paper_doi 10.1107/S1600536814012641
_journal_volume 70
_journal_year 2014
_chemical_formula_iupac '[Zn2 (C2 H3 O2)3 (O H) (C6 H7 Cl N2)], C2 H6 O'
_chemical_formula_moiety 'C12 H17 Cl N2 O7 Zn2, C2 H6 O'
_chemical_formula_sum 'C14 H23 Cl N2 O8 Zn2'
_chemical_formula_weight 513.53
_chemical_name_systematic
'Poly[[tris(\m~2~-acetato-\k^2^<i>O</i>:<i>O</i>')(4-chlorobenzene-1,2-diamine-\k<i>N</i>)(\m~3~-hydroxido)dizinc] ethanol monosolvate]'
_space_group_crystal_system triclinic
_space_group_IT_number 2
_space_group_name_Hall '-P 1'
_space_group_name_H-M_alt 'P -1'
_symmetry_space_group_name_Hall '-P 1'
_symmetry_space_group_name_H-M 'P -1'
_atom_sites_solution_hydrogens mixed
_atom_sites_solution_primary direct
_atom_sites_solution_secondary difmap
_cell_angle_alpha 101.511(6)
_cell_angle_beta 96.399(6)
_cell_angle_gamma 109.817(5)
_cell_formula_units_Z 2
_cell_length_a 8.0769(12)
_cell_length_b 10.8723(19)
_cell_length_c 12.909(3)
_cell_measurement_reflns_used 2325
_cell_measurement_temperature 200(2)
_cell_measurement_theta_max 24.8734
_cell_measurement_theta_min 2.2807
_cell_volume 1025.1(3)
_computing_cell_refinement 'SAINT (Bruker, 2013)'
_computing_data_collection '<i>APEX2</i> (Bruker, 2013)'
_computing_data_reduction 'SAINT (Bruker, 2013)'
_computing_molecular_graphics 'PLATON (Spek, 2009) and Mercury (Macrae <i>et al.</i>, 2008)'
_computing_publication_material 'publCIF (Westrip, 2010)'
_computing_structure_refinement 'SHELXL2013 (Sheldrick, 2008)'
_computing_structure_solution 'SHELXS97 (Sheldrick, 2008)'
_diffrn_ambient_temperature 200(2)
_diffrn_detector_area_resol_mean 8.3330
_diffrn_measured_fraction_theta_full 0.911
_diffrn_measured_fraction_theta_max 0.911
_diffrn_measurement_device_type 'Bruker SMART X2S benchtop'
_diffrn_measurement_method '\w scans'
_diffrn_radiation_monochromator 'doubly curved silicon crystal'
_diffrn_radiation_type MoK\a
_diffrn_radiation_wavelength 0.71073
_diffrn_reflns_av_R_equivalents 0.0611
_diffrn_reflns_limit_h_max 8
_diffrn_reflns_limit_h_min -8
_diffrn_reflns_limit_k_max 12
_diffrn_reflns_limit_k_min -12
_diffrn_reflns_limit_l_max 13
_diffrn_reflns_limit_l_min -15
_diffrn_reflns_number 6443
_diffrn_reflns_theta_full 25.11
_diffrn_reflns_theta_max 25.11
_diffrn_reflns_theta_min 2.73
_exptl_absorpt_coefficient_mu 2.511
_exptl_absorpt_correction_T_max 0.95
_exptl_absorpt_correction_T_min 0.52
_exptl_absorpt_correction_type multi-scan
_exptl_absorpt_process_details '(SADABS; Bruker, 2013)'
_exptl_crystal_colour 'clear colourless'
_exptl_crystal_density_diffrn 1.664
_exptl_crystal_density_method 'not measured'
_exptl_crystal_description plate
_exptl_crystal_F_000 524
_exptl_crystal_size_max 0.60
_exptl_crystal_size_mid 0.40
_exptl_crystal_size_min 0.02
_refine_diff_density_max 0.976
_refine_diff_density_min -1.050
_refine_ls_extinction_method none
_refine_ls_goodness_of_fit_ref 1.054
_refine_ls_hydrogen_treatment mixed
_refine_ls_matrix_type full
_refine_ls_number_parameters 280
_refine_ls_number_reflns 3329
_refine_ls_number_restraints 92
_refine_ls_restrained_S_all 1.051
_refine_ls_R_factor_all 0.0896
_refine_ls_R_factor_gt 0.0588
_refine_ls_shift/su_max 0.000
_refine_ls_shift/su_mean 0.000
_refine_ls_structure_factor_coef Fsqd
_refine_ls_weighting_details 'w=1/[\s^2^(Fo^2^)+(0.0797P)^2^+5.5001P] where P=(Fo^2^+2Fc^2^)/3'
_refine_ls_weighting_scheme calc
_refine_ls_wR_factor_gt 0.1576
_refine_ls_wR_factor_ref 0.1813
_reflns_number_gt 2403
_reflns_number_total 3329
_reflns_threshold_expression I>2\s(I)
_cod_data_source_file gg2136sup1.cif
_cod_data_source_block I
_cod_database_code 2239639
_cod_database_fobs_code 2239639

loop_
_space_group_symop_operation_xyz
'x, y, z'
'-x, -y, -z'

loop_
_atom_site_type_symbol
_atom_site_label
_atom_site_fract_x
_atom_site_fract_y
_atom_site_fract_z
_atom_site_U_iso_or_equiv
_atom_site_adp_type
_atom_site_calc_flag
_atom_site_occupancy
_atom_site_disorder_assembly
_atom_site_disorder_group
Zn Zn1 0.51291(11) 0.64882(9) 0.49816(7) 0.0220(3) Uani d 1 . .
Zn Zn2 0.10138(11) 0.36887(9) 0.47758(7) 0.0235(3) Uani d 1 . .
O O1 0.3290(7) 0.4519(5) 0.4368(4) 0.0206(12) Uani d 1 . .
H H1 0.311(11) 0.419(8) 0.370(2) 0.031 Uiso d 1 . .
Cl Cl1 0.1090(8) 0.5949(6) 0.0220(4) 0.0601(15) Uani d 0.5 . .
Cl Cl2 0.4363(11) 0.9055(7) 0.0139(4) 0.087(2) Uani d 0.5 . .
N N1 0.6409(9) 0.9892(7) 0.4111(6) 0.0293(16) Uani d 1 . .
H H1A 0.744(6) 1.047(7) 0.399(6) 0.035 Uiso d 1 . .
H H1B 0.682(9) 0.964(8) 0.469(4) 0.035 Uiso d 1 . .
N N2 0.3623(9) 0.7554(7) 0.4280(5) 0.0247(15) Uani d 1 . .
H H2A 0.242(3) 0.719(7) 0.422(6) 0.03 Uiso d 1 . .
H H2B 0.396(9) 0.822(6) 0.490(4) 0.03 Uiso d 1 . .
C C1 0.5200(11) 0.8997(8) 0.3188(7) 0.0273(17) Uani d 1 . .
C C2 0.3789(11) 0.7860(8) 0.3266(6) 0.0232(16) Uani d 1 . .
C C3 0.2564(12) 0.6995(9) 0.2341(7) 0.0340(19) Uani d 1 . .
H H3 0.1629 0.6209 0.2395 0.041 Uiso calc 1 . .
C C4 0.2699(14) 0.7271(11) 0.1347(8) 0.050(2) Uani d 1 . .
H H4 0.1854 0.6683 0.0721 0.06 Uiso calc 0.5 . .
C C5 0.4063(15) 0.8402(12) 0.1269(8) 0.051(2) Uani d 1 . .
H H5 0.4145 0.8598 0.0588 0.062 Uiso calc 0.5 . .
C C6 0.5331(14) 0.9267(10) 0.2183(8) 0.045(2) Uani d 1 . .
H H6 0.628 1.0037 0.2117 0.054 Uiso calc 1 . .
O O71 0.0171(7) 0.1738(5) 0.3941(5) 0.0304(14) Uani d 1 . .
O O72 0.7122(7) 0.8392(5) 0.5729(5) 0.0334(14) Uani d 1 . .
C C7 0.1261(11) 0.1117(8) 0.3829(7) 0.030(2) Uani d 1 . .
C C71 0.0524(14) -0.0317(10) 0.3175(10) 0.062(4) Uani d 1 . .
H H71A 0.073 -0.0348 0.2438 0.093 Uiso calc 1 . .
H H71B -0.0767 -0.071 0.3161 0.093 Uiso calc 1 . .
H H71C 0.1127 -0.0834 0.3498 0.093 Uiso calc 1 . .
O O81 -0.1322(7) 0.3856(5) 0.4406(4) 0.0243(12) Uani d 1 . .
O O82 0.4119(7) 0.6770(6) 0.6442(4) 0.0260(13) Uani d 1 . .
C C8 -0.2514(11) 0.3399(7) 0.3538(6) 0.0213(17) Uani d 1 . .
C C81 -0.1933(12) 0.3104(9) 0.2482(6) 0.033(2) Uani d 1 . .
H H20A -0.2959 0.2829 0.189 0.05 Uiso calc 1 . .
H H20B -0.1474 0.2373 0.2451 0.05 Uiso calc 1 . .
H H20C -0.0986 0.3917 0.2416 0.05 Uiso calc 1 . .
O O91 0.1070(7) 0.3617(6) 0.6295(4) 0.0265(13) Uani d 1 . .
O O92 0.3883(8) 0.3702(6) 0.6454(5) 0.0360(15) Uani d 1 . .
C C9 0.2520(12) 0.3665(8) 0.6821(7) 0.0277(19) Uani d 1 . .
C C91 0.2600(14) 0.3703(10) 0.7993(7) 0.039(2) Uani d 1 . .
H H91A 0.355 0.3401 0.8245 0.059 Uiso calc 1 . .
H H91B 0.1445 0.3104 0.8094 0.059 Uiso calc 1 . .
H H91C 0.2858 0.4629 0.8406 0.059 Uiso calc 1 . .
O OE1 0.7175(15) 0.6924(13) 0.7773(8) 0.062(3) Uani d 0.7 A 1
H H1E1 0.6255 0.7008 0.7473 0.093 Uiso calc 0.7 A 1
C C1E1 0.711(4) 0.698(2) 0.8858(13) 0.103(9) Uani d 0.7 A 1
H HE1A 0.7271 0.6172 0.9035 0.124 Uiso calc 0.7 A 1
H HE1B 0.5934 0.6975 0.9 0.124 Uiso calc 0.7 A 1
C C2E1 0.855(4) 0.821(3) 0.954(2) 0.126(9) Uani d 0.7 A 1
H HE1C 0.9712 0.8238 0.9361 0.189 Uiso calc 0.7 A 1
H HE1D 0.8568 0.8222 1.0297 0.189 Uiso calc 0.7 A 1
H HE1E 0.8339 0.9008 0.94 0.189 Uiso calc 0.7 A 1
O OE2 0.719(4) 0.591(3) 0.7894(18) 0.062(3) Uani d 0.3 B 2
H H1E2 0.6074 0.5492 0.7742 0.093 Uiso calc 0.3 B 2
C C1E2 0.765(11) 0.688(4) 0.887(3) 0.103(9) Uani d 0.3 B 2
H HE2A 0.8724 0.6864 0.9316 0.124 Uiso calc 0.3 B 2
H HE2B 0.6656 0.6665 0.9267 0.124 Uiso calc 0.3 B 2
C C2E2 0.803(9) 0.821(4) 0.869(5) 0.126(9) Uani d 0.3 B 2
H HE2C 0.9333 0.8675 0.8779 0.189 Uiso calc 0.3 B 2
H HE2D 0.7577 0.8733 0.9218 0.189 Uiso calc 0.3 B 2
H HE2E 0.7449 0.813 0.7962 0.189 Uiso calc 0.3 B 2

loop_
_atom_site_aniso_label
_atom_site_aniso_U_11
_atom_site_aniso_U_22
_atom_site_aniso_U_33
_atom_site_aniso_U_12
_atom_site_aniso_U_13
_atom_site_aniso_U_23
Zn1 0.0152(5) 0.0202(5) 0.0324(5) 0.0073(4) 0.0046(4) 0.0096(4)
Zn2 0.0130(5) 0.0251(5) 0.0337(5) 0.0071(4) 0.0057(4) 0.0100(4)
O1 0.016(3) 0.024(3) 0.021(3) 0.008(2) 0.004(2) 0.003(2)
Cl1 0.071(4) 0.065(4) 0.030(2) 0.018(3) -0.002(2) 0.003(2)
Cl2 0.130(6) 0.073(4) 0.033(3) 0.008(4) 0.005(3) 0.020(3)
N1 0.025(4) 0.024(4) 0.041(4) 0.006(3) 0.014(3) 0.015(3)
N2 0.017(3) 0.024(4) 0.031(4) 0.006(3) 0.005(3) 0.007(3)
C1 0.027(4) 0.025(4) 0.040(4) 0.014(3) 0.018(3) 0.017(3)
C2 0.023(4) 0.021(4) 0.035(4) 0.015(3) 0.012(3) 0.012(3)
C3 0.030(4) 0.037(4) 0.038(4) 0.016(4) 0.006(3) 0.011(3)
C4 0.050(5) 0.058(5) 0.039(4) 0.021(4) 0.002(4) 0.009(4)
C5 0.054(5) 0.064(5) 0.045(4) 0.021(4) 0.014(4) 0.032(4)
C6 0.047(5) 0.046(5) 0.048(4) 0.013(4) 0.019(4) 0.026(4)
O71 0.015(3) 0.019(3) 0.055(4) 0.004(3) 0.008(2) 0.009(3)
O72 0.021(3) 0.017(3) 0.057(4) 0.002(3) -0.003(3) 0.010(3)
C7 0.020(5) 0.020(4) 0.044(5) 0.002(4) 0.000(4) 0.010(4)
C71 0.033(6) 0.028(6) 0.101(9) 0.010(5) -0.014(6) -0.019(6)
O81 0.017(3) 0.026(3) 0.026(3) 0.008(2) 0.000(2) 0.003(2)
O82 0.019(3) 0.030(3) 0.028(3) 0.010(3) 0.001(2) 0.004(2)
C8 0.025(4) 0.016(3) 0.029(3) 0.012(3) 0.006(3) 0.011(3)
C81 0.029(5) 0.043(5) 0.032(4) 0.019(4) 0.010(4) 0.010(4)
O91 0.022(3) 0.030(3) 0.033(3) 0.012(3) 0.007(2) 0.014(2)
O92 0.034(4) 0.048(4) 0.044(3) 0.025(3) 0.023(3) 0.023(3)
C9 0.032(5) 0.018(4) 0.040(5) 0.015(4) 0.008(4) 0.010(4)
C91 0.050(6) 0.041(5) 0.034(5) 0.023(5) 0.012(4) 0.012(4)
OE1 0.057(6) 0.092(8) 0.044(5) 0.044(6) -0.001(4) 0.009(5)
C1E1 0.103(11) 0.106(10) 0.102(9) 0.048(6) 0.009(6) 0.021(6)
C2E1 0.135(14) 0.120(13) 0.110(13) 0.030(11) 0.007(11) 0.041(11)
OE2 0.057(6) 0.092(8) 0.044(5) 0.044(6) -0.001(4) 0.009(5)
C1E2 0.103(11) 0.106(10) 0.102(9) 0.048(6) 0.009(6) 0.021(6)
C2E2 0.135(14) 0.120(13) 0.110(13) 0.030(11) 0.007(11) 0.041(11)

loop_
_atom_type_symbol
_atom_type_description
_atom_type_scat_dispersion_real
_atom_type_scat_dispersion_imag
_atom_type_scat_source
C C 0.0033 0.0016 'International Tables Vol C Tables 4.2.6.8 and 6.1.1.4'
H H 0.0000 0.0000 'International Tables Vol C Tables 4.2.6.8 and 6.1.1.4'
O O 0.0106 0.0060 'International Tables Vol C Tables 4.2.6.8 and 6.1.1.4'
Zn Zn 0.2839 1.4301 'International Tables Vol C Tables 4.2.6.8 and 6.1.1.4'
N N 0.0061 0.0033 'International Tables Vol C Tables 4.2.6.8 and 6.1.1.4'
Cl Cl 0.1484 0.1585 'International Tables Vol C Tables 4.2.6.8 and 6.1.1.4'

loop_
_geom_angle_atom_site_label_1
_geom_angle_atom_site_label_2
_geom_angle_atom_site_label_3
_geom_angle_site_symmetry_1
_geom_angle_site_symmetry_3
_geom_angle
O1 Zn1 O92 . 2_666 88.2(2)
O1 Zn1 O72 . . 173.5(2)
O92 Zn1 O72 2_666 . 94.2(3)
O1 Zn1 O82 . . 93.6(2)
O92 Zn1 O82 2_666 . 177.4(2)
O72 Zn1 O82 . . 84.2(2)
O1 Zn1 O1 . 2_666 82.3(2)
O92 Zn1 O1 2_666 2_666 91.3(2)
O72 Zn1 O1 . 2_666 91.6(2)
O82 Zn1 O1 . 2_666 90.8(2)
O1 Zn1 N2 . . 99.1(2)
O92 Zn1 N2 2_666 . 86.4(2)
O72 Zn1 N2 . . 87.1(2)
O82 Zn1 N2 . . 91.5(2)
O1 Zn1 N2 2_666 . 177.3(2)
O1 Zn2 O81 . . 130.8(2)
O1 Zn2 O91 . . 117.1(2)
O81 Zn2 O91 . . 101.1(2)
O1 Zn2 O71 . . 103.6(2)
O81 Zn2 O71 . . 94.7(2)
O91 Zn2 O71 . . 104.5(2)
Zn2 O1 Zn1 . . 127.8(2)
Zn2 O1 Zn1 . 2_666 101.7(2)
Zn1 O1 Zn1 . 2_666 97.7(2)
Zn2 O1 H1 . . 105.(6)
Zn1 O1 H1 . . 117.(6)
Zn1 O1 H1 2_666 . 103.(6)
C4 Cl1 Cl1 . 2_565 144.8(6)
C5 Cl2 Cl2 . 2_675 136.3(6)
C1 N1 H1A . . 115.(5)
C1 N1 H1B . . 125.(5)
H1A N1 H1B . . 102.(4)
C2 N2 Zn1 . . 122.9(5)
C2 N2 H2A . . 102.(5)
Zn1 N2 H2A . . 115.(6)
C2 N2 H2B . . 121.(6)
Zn1 N2 H2B . . 92.(5)
H2A N2 H2B . . 102.(4)
C6 C1 N1 . . 120.2(8)
C6 C1 C2 . . 119.1(8)
N1 C1 C2 . . 120.6(7)
C3 C2 C1 . . 120.0(8)
C3 C2 N2 . . 119.5(7)
C1 C2 N2 . . 120.5(7)
C4 C3 C2 . . 120.6(9)
C4 C3 H3 . . 119.7
C2 C3 H3 . . 119.7
C5 C4 C3 . . 119.7(9)
C5 C4 Cl1 . . 126.1(8)
C3 C4 Cl1 . . 114.0(8)
C5 C4 H4 . . 120.2
C3 C4 H4 . . 120.2
C4 C5 C6 . . 120.8(9)
C4 C5 Cl2 . . 127.8(9)
C6 C5 Cl2 . . 111.2(8)
C4 C5 H5 . . 119.6
C6 C5 H5 . . 119.6
C1 C6 C5 . . 119.9(9)
C1 C6 H6 . . 120.1
C5 C6 H6 . . 120.1
C7 O71 Zn2 . . 121.6(5)
C7 O72 Zn1 2_666 . 138.8(6)
O72 C7 O71 2_666 . 124.4(8)
O72 C7 C71 2_666 . 117.7(8)
O71 C7 C71 . . 117.8(7)
C7 C71 H71A . . 109.5
C7 C71 H71B . . 109.5
H71A C71 H71B . . 109.5
C7 C71 H71C . . 109.5
H71A C71 H71C . . 109.5
H71B C71 H71C . . 109.5
C8 O81 Zn2 . . 132.6(5)
C8 O82 Zn1 2_566 . 123.4(5)
O82 C8 O81 2_566 . 121.4(7)
O82 C8 C81 2_566 . 120.2(7)
O81 C8 C81 . . 118.4(7)
C8 C81 H20A . . 109.5
C8 C81 H20B . . 109.5
H20A C81 H20B . . 109.5
C8 C81 H20C . . 109.5
H20A C81 H20C . . 109.5
H20B C81 H20C . . 109.5
C9 O91 Zn2 . . 117.2(5)
C9 O92 Zn1 . 2_666 143.2(6)
O92 C9 O91 . . 125.6(8)
O92 C9 C91 . . 117.3(8)
O91 C9 C91 . . 117.1(8)
C9 C91 H91A . . 109.5
C9 C91 H91B . . 109.5
H91A C91 H91B . . 109.5
C9 C91 H91C . . 109.5
H91A C91 H91C . . 109.5
H91B C91 H91C . . 109.5
C1E1 OE1 H1E1 . . 109.5
OE1 C1E1 C2E1 . . 109.4(18)
OE1 C1E1 HE1A . . 109.8
C2E1 C1E1 HE1A . . 109.8
OE1 C1E1 HE1B . . 109.8
C2E1 C1E1 HE1B . . 109.8
HE1A C1E1 HE1B . . 108.2
C1E1 C2E1 HE1C . . 109.5
C1E1 C2E1 HE1D . . 109.5
HE1C C2E1 HE1D . . 109.5
C1E1 C2E1 HE1E . . 109.5
HE1C C2E1 HE1E . . 109.5
HE1D C2E1 HE1E . . 109.5
C1E2 OE2 H1E2 . . 109.5
OE2 C1E2 C2E2 . . 111.(3)
OE2 C1E2 HE2A . . 109.5
C2E2 C1E2 HE2A . . 109.5
OE2 C1E2 HE2B . . 109.5
C2E2 C1E2 HE2B . . 109.5
HE2A C1E2 HE2B . . 108.1
C1E2 C2E2 HE2C . . 109.5
C1E2 C2E2 HE2D . . 109.5
HE2C C2E2 HE2D . . 109.5
C1E2 C2E2 HE2E . . 109.5
HE2C C2E2 HE2E . . 109.5
HE2D C2E2 HE2E . . 109.5

loop_
_geom_bond_atom_site_label_1
_geom_bond_atom_site_label_2
_geom_bond_site_symmetry_2
_geom_bond_distance
Zn1 O1 . 2.079(5)
Zn1 O92 2_666 2.098(6)
Zn1 O72 . 2.098(5)
Zn1 O82 . 2.143(5)
Zn1 O1 2_666 2.147(5)
Zn1 N2 . 2.185(7)
Zn2 O1 . 1.937(5)
Zn2 O81 . 1.971(5)
Zn2 O91 . 1.974(5)
Zn2 O71 . 2.017(5)
O1 Zn1 2_666 2.147(5)
O1 H1 . 0.84(2)
Cl1 C4 . 1.830(11)
Cl1 Cl1 2_565 2.128(12)
Cl2 C5 . 1.752(11)
Cl2 Cl2 2_675 2.086(14)
N1 C1 . 1.398(11)
N1 H1A . 0.91(2)
N1 H1B . 0.91(2)
N2 C2 . 1.423(10)
N2 H2A . 0.90(2)
N2 H2B . 0.90(2)
C1 C6 . 1.394(12)
C1 C2 . 1.400(11)
C2 C3 . 1.395(11)
C3 C4 . 1.383(13)
C3 H3 . 0.95
C4 C5 . 1.375(15)
C4 H4 . 0.95
C5 C6 . 1.399(14)
C5 H5 . 0.95
C6 H6 . 0.95
O71 C7 . 1.282(10)
O72 C7 2_666 1.248(10)
C7 O72 2_666 1.248(10)
C7 C71 . 1.494(12)
C71 H71A . 0.98
C71 H71B . 0.98
C71 H71C . 0.98
O81 C8 . 1.281(9)
O82 C8 2_566 1.251(9)
C8 O82 2_566 1.251(9)
C8 C81 . 1.500(11)
C81 H20A . 0.98
C81 H20B . 0.98
C81 H20C . 0.98
O91 C9 . 1.266(10)
O92 C9 . 1.237(10)
O92 Zn1 2_666 2.098(6)
C9 C91 . 1.499(12)
C91 H91A . 0.98
C91 H91B . 0.98
C91 H91C . 0.98
OE1 C1E1 . 1.398(15)
OE1 H1E1 . 0.84
C1E1 C2E1 . 1.474(17)
C1E1 HE1A . 0.99
C1E1 HE1B . 0.99
C2E1 HE1C . 0.98
C2E1 HE1D . 0.98
C2E1 HE1E . 0.98
OE2 C1E2 . 1.39(2)
OE2 H1E2 . 0.84
C1E2 C2E2 . 1.45(3)
C1E2 HE2A . 0.99
C1E2 HE2B . 0.99
C2E2 HE2C . 0.98
C2E2 HE2D . 0.98
C2E2 HE2E . 0.98

loop_
_geom_hbond_atom_site_label_D
_geom_hbond_atom_site_label_H
_geom_hbond_atom_site_label_A
_geom_hbond_site_symmetry_A
_geom_hbond_distance_DH
_geom_hbond_distance_HA
_geom_hbond_distance_DA
_geom_hbond_angle_DHA
_geom_hbond_publ_flag
O1 H1 OE1 2_666 0.84(2) 1.99(3) 2.807(11) 166(8) y
O1 H1 OE2 2_666 0.84(2) 2.03(4) 2.83(2) 160(8) y
N2 H2A O81 2_566 0.90(2) 2.38(7) 2.914(9) 118(6) y
N2 H2B N1 2_676 0.91(6) 2.32(5) 3.128(10) 148(7) y
N1 H1A O71 1_665 0.91(7) 2.19(3) 3.082(9) 169(6) y
N1 H1B O72 . 0.91(6) 2.14(7) 3.013(9) 160(7) ?
OE1 H1E1 O82 . 0.84 1.97 2.780(11) 163 y
OE2 H1E2 O92 . 0.84 2.32 3.02(3) 140 y
